data_4124947
loop_
_publ_author_name
'Li, Yong'
'Zhu, Shugao'
'Li, Jian'
'Li, Ang'

_publ_section_title
;
 Asymmetric Total Syntheses of Aspidodasycarpine, Lonicerine, and the
 Proposed Structure of Lanciferine.
;
_journal_issue 12
_journal_name_full 'Journal of the American Chemical Society'
_journal_page_first 3982
_journal_paper_doi 10.1021/jacs.6b00764
_journal_volume 138
_journal_year 2016
_chemical_formula_sum 'C35 H36 N2 O8 S'
_chemical_formula_weight 644.72
_chemical_name_systematic
; 
 ? 
;
_space_group_crystal_system triclinic
_space_group_IT_number 2
_space_group_name_Hall '-P 1'
_space_group_name_H-M_alt 'P -1'
_symmetry_space_group_name_Hall '-P 1'
_symmetry_space_group_name_H-M 'P -1'
_atom_sites_solution_hydrogens mixed
_audit_creation_method SHELXL-2013
_cell_angle_alpha 93.167(2)
_cell_angle_beta 98.943(2)
_cell_angle_gamma 92.014(2)
_cell_formula_units_Z 2
_cell_length_a 7.9051(8)
_cell_length_b 12.8088(12)
_cell_length_c 17.3521(17)
_cell_measurement_reflns_used 3307
_cell_measurement_temperature 293(2)
_cell_measurement_theta_max 55.485
_cell_measurement_theta_min 5.222
_cell_volume 1731.3(3)
_computing_cell_refinement 'Bruker SMART'
_computing_data_collection 'Bruker SMART'
_computing_data_reduction 'Bruker SHELXTL'
_computing_molecular_graphics 'Bruker SHELXTL'
_computing_publication_material 'Bruker SHELXTL'
_computing_structure_refinement 'SHELXL-2013 (Sheldrick, 2013)'
_computing_structure_solution 'Bruker SHELXTL'
_diffrn_ambient_temperature 293(2)
_diffrn_measured_fraction_theta_full 0.998
_diffrn_measured_fraction_theta_max 0.998
_diffrn_measurement_device_type 'CCD area detector'
_diffrn_measurement_method 'phi and omega scans'
_diffrn_radiation_type MoK\a
_diffrn_radiation_wavelength 0.71073
_diffrn_reflns_av_R_equivalents 0.0182
_diffrn_reflns_av_unetI/netI 0.0367
_diffrn_reflns_Laue_measured_fraction_full 0.998
_diffrn_reflns_Laue_measured_fraction_max 0.998
_diffrn_reflns_limit_h_max 9
_diffrn_reflns_limit_h_min -9
_diffrn_reflns_limit_k_max 14
_diffrn_reflns_limit_k_min -15
_diffrn_reflns_limit_l_max 20
_diffrn_reflns_limit_l_min -16
_diffrn_reflns_number 10133
_diffrn_reflns_point_group_measured_fraction_full 0.998
_diffrn_reflns_point_group_measured_fraction_max 0.998
_diffrn_reflns_theta_full 25.242
_diffrn_reflns_theta_max 25.498
_diffrn_reflns_theta_min 2.047
_exptl_absorpt_coefficient_mu 0.145
_exptl_absorpt_correction_T_max 0.7457
_exptl_absorpt_correction_T_min 0.6381
_exptl_absorpt_correction_type multi-scan
_exptl_absorpt_process_details sadabs
_exptl_crystal_colour colorless
_exptl_crystal_density_diffrn 1.237
_exptl_crystal_description prismatic
_exptl_crystal_F_000 680
_exptl_crystal_size_max 0.211
_exptl_crystal_size_mid 0.175
_exptl_crystal_size_min 0.113
_platon_squeeze_details
;
;
_refine_diff_density_max 0.247
_refine_diff_density_min -0.262
_refine_diff_density_rms 0.051
_refine_ls_extinction_method none
_refine_ls_goodness_of_fit_ref 1.049
_refine_ls_hydrogen_treatment mixed
_refine_ls_matrix_type full
_refine_ls_number_parameters 461
_refine_ls_number_reflns 6439
_refine_ls_number_restraints 84
_refine_ls_restrained_S_all 1.077
_refine_ls_R_factor_all 0.0693
_refine_ls_R_factor_gt 0.0540
_refine_ls_shift/su_max 0.002
_refine_ls_shift/su_mean 0.000
_refine_ls_structure_factor_coef Fsqd
_refine_ls_weighting_details 'w=1/[\s^2^(Fo^2^)+(0.1175P)^2^] where P=(Fo^2^+2Fc^2^)/3'
_refine_ls_weighting_scheme calc
_refine_ls_wR_factor_gt 0.1674
_refine_ls_wR_factor_ref 0.1780
_reflns_Friedel_coverage 0.000
_reflns_number_gt 4758
_reflns_number_total 6439
_reflns_threshold_expression 'I > 2\s(I)'
_cod_data_source_file ja6b00764_si_004.cif
_cod_data_source_block cd214483
_cod_depositor_comments 'Adding full bibliography for 4124945--4124947.cif.'
_cod_database_code 4124947
_shelx_space_group_comment
; 
The symmetry employed for this shelxl refinement is uniquely defined 
by the following loop, which should always be used as a source of 
symmetry information in preference to the above space-group names. 
They are only intended as comments. 
;
_shelxl_version_number 2013-4

loop_
_space_group_symop_operation_xyz
'x, y, z'
'-x, -y, -z'

loop_
_atom_site_label
_atom_site_type_symbol
_atom_site_fract_x
_atom_site_fract_y
_atom_site_fract_z
_atom_site_U_iso_or_equiv
_atom_site_adp_type
_atom_site_occupancy
_atom_site_site_symmetry_order
_atom_site_calc_flag
_atom_site_refinement_flags_posn
_atom_site_refinement_flags_adp
_atom_site_refinement_flags_occupancy
_atom_site_disorder_assembly
_atom_site_disorder_group
H1 H 0.619(4) 0.550(2) 0.6504(16) 0.074(8) Uiso 1 1 d . . . . .
S1 S 0.42447(7) 0.68690(4) 0.42096(3) 0.0519(2) Uani 1 1 d . . . . .
N1 N 0.6283(3) 0.60574(16) 0.67527(12) 0.0583(5) Uani 1 1 d . . . . .
N2 N 0.4250(2) 0.74644(12) 0.50702(10) 0.0478(4) Uani 1 1 d . . . . .
O1 O 0.9136(2) 0.78187(15) 0.51991(11) 0.0786(5) Uani 1 1 d . . . . .
O2 O 0.73050(19) 0.67879(12) 0.56921(9) 0.0580(4) Uani 1 1 d . . . . .
O3 O 0.43704(19) 0.99890(10) 0.59195(9) 0.0556(4) Uani 1 1 d . . . . .
O4 O 0.6067(2) 0.83258(13) 0.85010(9) 0.0661(4) Uani 1 1 d . . . . .
O5 O 0.7167(2) 0.99769(13) 0.73967(10) 0.0720(5) Uani 1 1 d . . . . .
O6 O 0.4526(2) 1.00436(11) 0.76949(9) 0.0648(4) Uani 1 1 d . . . . .
O7 O 0.4978(2) 0.58787(11) 0.43344(9) 0.0634(4) Uani 1 1 d . . . . .
O8 O 0.4977(2) 0.75858(11) 0.37469(9) 0.0640(4) Uani 1 1 d . . . . .
C1 C 0.7710(3) 0.63629(19) 0.73142(14) 0.0628(6) Uani 1 1 d . . . . .
C2 C 0.8706(4) 0.5736(2) 0.78100(16) 0.0819(8) Uani 1 1 d . . . . .
H2 H 0.8488 0.5016 0.7794 0.098 Uiso 1 1 calc R U . . .
C3 C 1.0029(4) 0.6221(3) 0.83255(19) 0.0966(10) Uani 1 1 d . . . . .
H3 H 1.0720 0.5818 0.8665 0.116 Uiso 1 1 calc R U . . .
C4 C 1.0366(4) 0.7285(4) 0.83556(18) 0.0957(10) Uani 1 1 d . . . . .
H4 H 1.1282 0.7587 0.8708 0.115 Uiso 1 1 calc R U . . .
C5 C 0.9354(3) 0.7907(2) 0.78652(15) 0.0739(7) Uani 1 1 d . . . . .
H5 H 0.9572 0.8627 0.7885 0.089 Uiso 1 1 calc R U . . .
C6 C 0.8011(3) 0.74350(19) 0.73445(14) 0.0597(6) Uani 1 1 d . . . . .
C7 C 0.6687(3) 0.79069(16) 0.67406(12) 0.0491(5) Uani 1 1 d . . . . .
C8 C 0.7540(3) 0.85345(18) 0.61743(14) 0.0578(6) Uani 1 1 d . . . . .
H8A H 0.6733 0.8986 0.5892 0.069 Uiso 1 1 calc R U . . .
H8B H 0.8510 0.8960 0.6449 0.069 Uiso 1 1 calc R U . . .
C9 C 0.8108(3) 0.77190(19) 0.56321(13) 0.0573(6) Uani 1 1 d . . . . .
C10 C 0.6058(3) 0.68797(15) 0.62314(12) 0.0491(5) Uani 1 1 d . . . . .
C11 C 0.4260(3) 0.68285(15) 0.57601(12) 0.0466(5) Uani 1 1 d . . . . .
H11 H 0.3936 0.6100 0.5581 0.056 Uiso 1 1 calc R U . . .
C12 C 0.2988(3) 0.72323(15) 0.62564(12) 0.0480(5) Uani 1 1 d . . . . .
H12A H 0.2990 0.6809 0.6703 0.058 Uiso 1 1 calc R U . . .
H12B H 0.1846 0.7180 0.5954 0.058 Uiso 1 1 calc R U . . .
C13 C 0.3457(2) 0.83767(14) 0.65387(12) 0.0459(5) Uani 1 1 d . . . . .
H13 H 0.2576 0.8617 0.6838 0.055 Uiso 1 1 calc R U . . .
C14 C 0.5213(3) 0.84416(15) 0.71099(12) 0.0479(5) Uani 1 1 d . . . . .
C15 C 0.3256(3) 0.84203(14) 0.50411(12) 0.0489(5) Uani 1 1 d . . . . .
H15A H 0.2064 0.8227 0.4842 0.059 Uiso 1 1 calc R U . . .
H15B H 0.3671 0.8876 0.4677 0.059 Uiso 1 1 calc R U . . .
C16 C 0.3356(2) 0.90190(14) 0.58216(12) 0.0463(5) Uani 1 1 d . . . . .
C17 C 0.2518(3) 1.00292(15) 0.57612(14) 0.0549(5) Uani 1 1 d . . . . .
H17 H 0.2079 1.0186 0.5222 0.066 Uiso 1 1 calc R U . . .
C18 C 0.1604(3) 1.05593(18) 0.63462(16) 0.0670(6) Uani 1 1 d . . . . .
H18A H 0.1946 1.0283 0.6847 0.100 Uiso 1 1 calc R U . . .
H18B H 0.0390 1.0441 0.6191 0.100 Uiso 1 1 calc R U . . .
H18C H 0.1886 1.1297 0.6379 0.100 Uiso 1 1 calc R U . . .
C19 C 0.4869(3) 0.79165(18) 0.78513(13) 0.0572(5) Uani 1 1 d . . . . .
H19A H 0.3714 0.8046 0.7943 0.069 Uiso 1 1 calc R U . . .
H19B H 0.4973 0.7166 0.7782 0.069 Uiso 1 1 calc R U . . .
C20 C 0.6271(14) 0.7682(8) 0.9101(6) 0.084(2) Uani 0.5 1 d . U P A 1
H20A H 0.6868 0.7068 0.8961 0.101 Uiso 0.5 1 calc R U P A 1
H20B H 0.5162 0.7455 0.9221 0.101 Uiso 0.5 1 calc R U P A 1
C21 C 0.7299(8) 0.8284(6) 0.9801(4) 0.0971(19) Uani 0.5 1 d G U P A 1
C22 C 0.8259(10) 0.7606(5) 1.0273(5) 0.119(2) Uani 0.5 1 d G U P A 1
H22 H 0.8078 0.6886 1.0176 0.143 Uiso 0.5 1 calc R U P A 1
C23 C 0.9489(9) 0.8004(6) 1.0890(4) 0.129(2) Uani 0.5 1 d G U P A 1
H23 H 1.0131 0.7550 1.1205 0.155 Uiso 0.5 1 calc R U P A 1
C24 C 0.9759(8) 0.9080(6) 1.1035(4) 0.133(2) Uani 0.5 1 d G U P A 1
H24 H 1.0582 0.9346 1.1447 0.160 Uiso 0.5 1 calc R U P A 1
C25 C 0.8799(10) 0.9758(5) 1.0563(4) 0.133(2) Uani 0.5 1 d G U P A 1
H25 H 0.8980 1.0478 1.0660 0.159 Uiso 0.5 1 calc R U P A 1
C26 C 0.7569(8) 0.9360(6) 0.9946(4) 0.115(2) Uani 0.5 1 d G U P A 1
H26 H 0.6927 0.9814 0.9630 0.138 Uiso 0.5 1 calc R U P A 1
C20' C 0.5820(18) 0.7913(11) 0.9212(8) 0.119(3) Uani 0.5 1 d . U P A 2
H20C H 0.5765 0.7154 0.9154 0.143 Uiso 0.5 1 calc R U P A 2
H20D H 0.4744 0.8138 0.9353 0.143 Uiso 0.5 1 calc R U P A 2
C21' C 0.7275(10) 0.8281(7) 0.9847(4) 0.120(2) Uani 0.5 1 d G U P A 2
C22' C 0.8722(11) 0.7828(6) 1.0225(6) 0.129(3) Uani 0.5 1 d G U P A 2
H22' H 0.9005 0.7164 1.0056 0.155 Uiso 0.5 1 calc R U P A 2
C23' C 0.9747(9) 0.8367(7) 1.0856(5) 0.137(3) Uani 0.5 1 d G U P A 2
H23' H 1.0715 0.8063 1.1109 0.164 Uiso 0.5 1 calc R U P A 2
C24' C 0.9324(10) 0.9359(7) 1.1109(4) 0.145(3) Uani 0.5 1 d G U P A 2
H24' H 1.0010 0.9719 1.1531 0.174 Uiso 0.5 1 calc R U P A 2
C25' C 0.7877(11) 0.9812(6) 1.0731(5) 0.146(3) Uani 0.5 1 d G U P A 2
H25' H 0.7594 1.0476 1.0900 0.175 Uiso 0.5 1 calc R U P A 2
C26' C 0.6852(9) 0.9273(7) 1.0100(5) 0.135(2) Uani 0.5 1 d G U P A 2
H26' H 0.5884 0.9577 0.9847 0.162 Uiso 0.5 1 calc R U P A 2
C27 C 0.5778(3) 0.95752(17) 0.73982(13) 0.0560(5) Uani 1 1 d . . . . .
C28 C 0.4931(4) 1.1099(2) 0.80165(19) 0.0874(9) Uani 1 1 d . . . . .
H28A H 0.5947 1.1112 0.8401 0.131 Uiso 1 1 calc R U . . .
H28B H 0.3994 1.1348 0.8257 0.131 Uiso 1 1 calc R U . . .
H28C H 0.5122 1.1540 0.7606 0.131 Uiso 1 1 calc R U . . .
C29 C 0.2090(3) 0.66178(16) 0.37838(13) 0.0545(5) Uani 1 1 d . . . . .
C30 C 0.1347(3) 0.72159(19) 0.31930(15) 0.0686(7) Uani 1 1 d . . . . .
H30 H 0.1956 0.7781 0.3038 0.082 Uiso 1 1 calc R U . . .
C31 C -0.0315(4) 0.6960(2) 0.28375(17) 0.0791(8) Uani 1 1 d . . . . .
H31 H -0.0814 0.7356 0.2436 0.095 Uiso 1 1 calc R U . . .
C32 C -0.1254(4) 0.6133(2) 0.30610(17) 0.0750(7) Uani 1 1 d . . . . .
C33 C -0.0492(4) 0.5576(2) 0.36628(17) 0.0816(8) Uani 1 1 d . . . . .
H33 H -0.1117 0.5028 0.3831 0.098 Uiso 1 1 calc R U . . .
C34 C 0.1163(4) 0.57999(19) 0.40259(14) 0.0679(6) Uani 1 1 d . . . . .
H34 H 0.1652 0.5405 0.4430 0.081 Uiso 1 1 calc R U . . .
C35 C -0.3026(4) 0.5831(3) 0.2629(2) 0.1060(11) Uani 1 1 d . . . . .
H35A H -0.2942 0.5344 0.2197 0.159 Uiso 1 1 calc R U . . .
H35B H -0.3571 0.6445 0.2438 0.159 Uiso 1 1 calc R U . . .
H35C H -0.3693 0.5511 0.2977 0.159 Uiso 1 1 calc R U . . .

loop_
_atom_site_aniso_label
_atom_site_aniso_U_11
_atom_site_aniso_U_22
_atom_site_aniso_U_33
_atom_site_aniso_U_23
_atom_site_aniso_U_13
_atom_site_aniso_U_12
S1 0.0622(4) 0.0386(3) 0.0563(3) -0.0030(2) 0.0155(3) 0.0025(2)
N1 0.0712(13) 0.0442(10) 0.0584(11) 0.0005(9) 0.0061(10) 0.0107(9)
N2 0.0550(10) 0.0329(8) 0.0557(10) -0.0023(7) 0.0114(8) 0.0035(7)
O1 0.0571(10) 0.1007(14) 0.0857(12) 0.0094(10) 0.0326(9) 0.0109(9)
O2 0.0535(9) 0.0613(9) 0.0618(9) -0.0013(7) 0.0164(7) 0.0134(7)
O3 0.0586(9) 0.0355(7) 0.0750(10) -0.0022(6) 0.0209(8) -0.0054(6)
O4 0.0709(10) 0.0712(10) 0.0544(9) -0.0045(8) 0.0093(8) -0.0076(8)
O5 0.0630(10) 0.0629(10) 0.0857(12) -0.0163(8) 0.0109(9) -0.0213(8)
O6 0.0755(11) 0.0472(8) 0.0732(10) -0.0149(7) 0.0234(8) -0.0015(8)
O7 0.0811(11) 0.0413(8) 0.0672(10) -0.0077(7) 0.0108(8) 0.0141(7)
O8 0.0756(11) 0.0537(9) 0.0669(10) 0.0001(7) 0.0267(8) -0.0031(8)
C1 0.0620(14) 0.0688(15) 0.0595(13) 0.0008(11) 0.0132(11) 0.0185(12)
C2 0.088(2) 0.0900(19) 0.0663(16) 0.0021(14) 0.0036(15) 0.0313(16)
C3 0.084(2) 0.129(3) 0.0758(19) 0.0090(19) 0.0015(16) 0.039(2)
C4 0.0589(16) 0.144(3) 0.0780(19) -0.008(2) -0.0046(14) 0.0113(19)
C5 0.0524(14) 0.0955(19) 0.0705(15) -0.0065(14) 0.0041(12) 0.0003(13)
C6 0.0465(12) 0.0708(15) 0.0619(13) -0.0020(11) 0.0101(10) 0.0053(11)
C7 0.0420(11) 0.0474(11) 0.0569(12) -0.0042(9) 0.0086(9) -0.0017(9)
C8 0.0420(11) 0.0625(13) 0.0691(14) -0.0015(11) 0.0132(10) -0.0073(10)
C9 0.0394(11) 0.0690(15) 0.0645(14) 0.0049(11) 0.0096(10) 0.0085(10)
C10 0.0515(12) 0.0408(10) 0.0564(12) -0.0014(9) 0.0131(9) 0.0055(9)
C11 0.0523(12) 0.0327(9) 0.0538(11) -0.0023(8) 0.0078(9) -0.0022(8)
C12 0.0450(11) 0.0410(10) 0.0573(12) 0.0019(9) 0.0074(9) -0.0042(8)
C13 0.0423(11) 0.0389(10) 0.0581(12) -0.0033(8) 0.0157(9) 0.0000(8)
C14 0.0444(11) 0.0410(10) 0.0580(12) -0.0057(9) 0.0106(9) -0.0018(8)
C15 0.0518(12) 0.0368(10) 0.0593(12) 0.0013(9) 0.0121(10) 0.0047(9)
C16 0.0448(11) 0.0334(9) 0.0615(12) -0.0025(8) 0.0133(9) -0.0012(8)
C17 0.0598(13) 0.0358(10) 0.0705(14) -0.0001(9) 0.0148(11) 0.0049(9)
C18 0.0671(15) 0.0496(12) 0.0878(17) -0.0039(11) 0.0240(13) 0.0106(11)
C19 0.0539(13) 0.0555(12) 0.0617(13) -0.0051(10) 0.0116(10) -0.0026(10)
C20 0.097(5) 0.099(4) 0.053(4) 0.009(3) 0.006(3) -0.018(3)
C21 0.108(3) 0.126(4) 0.054(3) 0.004(3) 0.007(3) -0.022(3)
C22 0.118(4) 0.155(5) 0.078(3) 0.006(4) -0.002(3) -0.020(4)
C23 0.124(4) 0.172(5) 0.081(4) -0.002(4) -0.011(3) -0.016(4)
C24 0.129(4) 0.172(5) 0.083(4) -0.032(4) -0.012(3) -0.013(4)
C25 0.130(4) 0.162(5) 0.093(4) -0.029(4) -0.004(4) -0.025(4)
C26 0.119(4) 0.139(4) 0.079(3) -0.009(3) 0.000(3) -0.024(4)
C20' 0.134(6) 0.153(6) 0.065(5) 0.008(4) 0.010(4) -0.054(5)
C21' 0.133(4) 0.148(5) 0.075(4) 0.006(4) 0.016(3) -0.047(4)
C22' 0.135(5) 0.145(5) 0.100(4) 0.005(4) 0.009(4) -0.045(4)
C23' 0.141(5) 0.148(5) 0.110(5) -0.001(4) 0.000(4) -0.040(4)
C24' 0.152(5) 0.164(5) 0.109(5) -0.017(4) 0.006(4) -0.028(4)
C25' 0.150(5) 0.169(5) 0.113(5) -0.021(4) 0.024(4) -0.027(4)
C26' 0.142(5) 0.160(5) 0.099(4) 0.002(4) 0.017(4) -0.034(4)
C27 0.0594(14) 0.0496(12) 0.0576(13) -0.0072(10) 0.0105(10) -0.0067(11)
C28 0.111(2) 0.0540(14) 0.094(2) -0.0260(14) 0.0181(17) -0.0022(14)
C29 0.0681(14) 0.0401(11) 0.0557(12) -0.0078(9) 0.0148(11) 0.0002(10)
C30 0.0773(17) 0.0525(13) 0.0764(16) 0.0060(12) 0.0118(14) 0.0067(12)
C31 0.0755(18) 0.0816(18) 0.0774(17) -0.0021(14) 0.0013(14) 0.0238(15)
C32 0.0666(16) 0.0804(18) 0.0770(17) -0.0238(14) 0.0186(14) 0.0020(14)
C33 0.085(2) 0.0843(19) 0.0742(17) -0.0137(15) 0.0215(16) -0.0238(16)
C34 0.0814(17) 0.0597(14) 0.0618(14) -0.0014(11) 0.0141(13) -0.0122(12)
C35 0.0659(18) 0.146(3) 0.102(2) -0.035(2) 0.0142(17) 0.0019(19)

loop_
_atom_type_symbol
_atom_type_description
_atom_type_scat_dispersion_real
_atom_type_scat_dispersion_imag
_atom_type_scat_source
C C 0.0033 0.0016 'International Tables Vol C Tables 4.2.6.8 and 6.1.1.4'
H H 0.0000 0.0000 'International Tables Vol C Tables 4.2.6.8 and 6.1.1.4'
N N 0.0061 0.0033 'International Tables Vol C Tables 4.2.6.8 and 6.1.1.4'
O O 0.0106 0.0060 'International Tables Vol C Tables 4.2.6.8 and 6.1.1.4'
S S 0.1246 0.1234 'International Tables Vol C Tables 4.2.6.8 and 6.1.1.4'

loop_
_geom_angle_atom_site_label_1
_geom_angle_atom_site_label_2
_geom_angle_atom_site_label_3
_geom_angle
O8 S1 O7 119.97(10)
O8 S1 N2 107.22(9)
O7 S1 N2 107.33(9)
O8 S1 C29 107.48(10)
O7 S1 C29 106.97(10)
N2 S1 C29 107.29(10)
C1 N1 C10 106.35(19)
C1 N1 H1 123(2)
C10 N1 H1 109.3(19)
C15 N2 C11 117.85(16)
C15 N2 S1 113.37(13)
C11 N2 S1 119.06(12)
C9 O2 C10 111.20(16)
C16 O3 C17 61.35(12)
C20 O4 C19 113.2(5)
C20' O4 C19 113.7(6)
C27 O6 C28 115.5(2)
C6 C1 C2 121.6(2)
C6 C1 N1 110.53(19)
C2 C1 N1 127.8(2)
C3 C2 C1 117.2(3)
C3 C2 H2 121.4
C1 C2 H2 121.4
C2 C3 C4 122.0(3)
C2 C3 H3 119.0
C4 C3 H3 119.0
C3 C4 C5 120.4(3)
C3 C4 H4 119.8
C5 C4 H4 119.8
C6 C5 C4 118.5(3)
C6 C5 H5 120.8
C4 C5 H5 120.8
C5 C6 C1 120.2(2)
C5 C6 C7 130.5(2)
C1 C6 C7 109.3(2)
C8 C7 C6 111.56(18)
C8 C7 C10 101.99(17)
C6 C7 C10 98.24(16)
C8 C7 C14 116.87(17)
C6 C7 C14 113.14(17)
C10 C7 C14 112.93(16)
C9 C8 C7 104.03(18)
C9 C8 H8A 110.9
C7 C8 H8A 110.9
C9 C8 H8B 110.9
C7 C8 H8B 110.9
H8A C8 H8B 109.0
O1 C9 O2 121.7(2)
O1 C9 C8 128.0(2)
O2 C9 C8 110.37(19)
N1 C10 O2 108.77(16)
N1 C10 C11 111.59(17)
O2 C10 C11 108.88(16)
N1 C10 C7 105.53(17)
O2 C10 C7 103.21(16)
C11 C10 C7 118.26(16)
N2 C11 C12 109.94(15)
N2 C11 C10 109.24(16)
C12 C11 C10 110.45(16)
N2 C11 H11 109.1
C12 C11 H11 109.1
C10 C11 H11 109.1
C11 C12 C13 110.12(16)
C11 C12 H12A 109.6
C13 C12 H12A 109.6
C11 C12 H12B 109.6
C13 C12 H12B 109.6
H12A C12 H12B 108.2
C16 C13 C12 107.88(16)
C16 C13 C14 116.67(16)
C12 C13 C14 109.48(16)
C16 C13 H13 107.5
C12 C13 H13 107.5
C14 C13 H13 107.5
C27 C14 C19 104.25(17)
C27 C14 C13 112.02(17)
C19 C14 C13 106.09(16)
C27 C14 C7 109.79(17)
C19 C14 C7 111.65(17)
C13 C14 C7 112.69(16)
N2 C15 C16 113.89(16)
N2 C15 H15A 108.8
C16 C15 H15A 108.8
N2 C15 H15B 108.8
C16 C15 H15B 108.8
H15A C15 H15B 107.7
O3 C16 C17 59.62(12)
O3 C16 C15 115.90(17)
C17 C16 C15 112.72(17)
O3 C16 C13 115.99(16)
C17 C16 C13 123.34(18)
C15 C16 C13 116.85(15)
O3 C17 C16 59.03(12)
O3 C17 C18 119.4(2)
C16 C17 C18 127.2(2)
O3 C17 H17 113.4
C16 C17 H17 113.4
C18 C17 H17 113.4
C17 C18 H18A 109.5
C17 C18 H18B 109.5
H18A C18 H18B 109.5
C17 C18 H18C 109.5
H18A C18 H18C 109.5
H18B C18 H18C 109.5
O4 C19 C14 109.56(17)
O4 C19 H19A 109.8
C14 C19 H19A 109.8
O4 C19 H19B 109.8
C14 C19 H19B 109.8
H19A C19 H19B 108.2
O4 C20 C21 107.8(8)
O4 C20 H20A 110.1
C21 C20 H20A 110.1
O4 C20 H20B 110.1
C21 C20 H20B 110.1
H20A C20 H20B 108.5
C22 C21 C26 120.0
C22 C21 C20 110.1(6)
C26 C21 C20 129.1(6)
C23 C22 C21 120.0
C23 C22 H22 120.0
C21 C22 H22 120.0
C22 C23 C24 120.0
C22 C23 H23 120.0
C24 C23 H23 120.0
C23 C24 C25 120.0
C23 C24 H24 120.0
C25 C24 H24 120.0
C26 C25 C24 120.0
C26 C25 H25 120.0
C24 C25 H25 120.0
C25 C26 C21 120.0
C25 C26 H26 120.0
C21 C26 H26 120.0
O4 C20' C21' 109.9(9)
O4 C20' H20C 109.7
C21' C20' H20C 109.7
O4 C20' H20D 109.7
C21' C20' H20D 109.7
H20C C20' H20D 108.2
C22' C21' C26' 120.0
C22' C21' C20' 134.8(8)
C26' C21' C20' 105.0(8)
C23' C22' C21' 120.0
C23' C22' H22' 120.0
C21' C22' H22' 120.0
C22' C23' C24' 120.0
C22' C23' H23' 120.0
C24' C23' H23' 120.0
C25' C24' C23' 120.0
C25' C24' H24' 120.0
C23' C24' H24' 120.0
C24' C25' C26' 120.0
C24' C25' H25' 120.0
C26' C25' H25' 120.0
C25' C26' C21' 120.0
C25' C26' H26' 120.0
C21' C26' H26' 120.0
O5 C27 O6 123.9(2)
O5 C27 C14 125.7(2)
O6 C27 C14 110.35(18)
O6 C28 H28A 109.5
O6 C28 H28B 109.5
H28A C28 H28B 109.5
O6 C28 H28C 109.5
H28A C28 H28C 109.5
H28B C28 H28C 109.5
C34 C29 C30 120.2(2)
C34 C29 S1 119.53(19)
C30 C29 S1 120.21(18)
C31 C30 C29 118.9(2)
C31 C30 H30 120.6
C29 C30 H30 120.6
C32 C31 C30 121.8(3)
C32 C31 H31 119.1
C30 C31 H31 119.1
C33 C32 C31 117.7(3)
C33 C32 C35 121.7(3)
C31 C32 C35 120.6(3)
C32 C33 C34 122.2(3)
C32 C33 H33 118.9
C34 C33 H33 118.9
C33 C34 C29 119.2(3)
C33 C34 H34 120.4
C29 C34 H34 120.4
C32 C35 H35A 109.5
C32 C35 H35B 109.5
H35A C35 H35B 109.5
C32 C35 H35C 109.5
H35A C35 H35C 109.5
H35B C35 H35C 109.5

loop_
_geom_bond_atom_site_label_1
_geom_bond_atom_site_label_2
_geom_bond_distance
S1 O8 1.4181(16)
S1 O7 1.4264(15)
S1 N2 1.6381(17)
S1 C29 1.759(2)
N1 C1 1.400(3)
N1 C10 1.424(3)
N1 H1 0.81(3)
N2 C15 1.477(2)
N2 C11 1.484(3)
O1 C9 1.197(3)
O2 C9 1.348(3)
O2 C10 1.465(3)
O3 C16 1.442(2)
O3 C17 1.451(3)
O4 C20 1.358(11)
O4 C20' 1.408(14)
O4 C19 1.418(3)
O5 C27 1.197(3)
O6 C27 1.331(3)
O6 C28 1.439(3)
C1 C6 1.382(3)
C1 C2 1.384(3)
C2 C3 1.372(4)
C2 H2 0.9300
C3 C4 1.376(5)
C3 H3 0.9300
C4 C5 1.381(4)
C4 H4 0.9300
C5 C6 1.380(3)
C5 H5 0.9300
C6 C7 1.527(3)
C7 C8 1.523(3)
C7 C10 1.565(3)
C7 C14 1.574(3)
C8 C9 1.495(3)
C8 H8A 0.9700
C8 H8B 0.9700
C10 C11 1.523(3)
C11 C12 1.509(3)
C11 H11 0.9800
C12 C13 1.534(3)
C12 H12A 0.9700
C12 H12B 0.9700
C13 C16 1.523(3)
C13 C14 1.572(3)
C13 H13 0.9800
C14 C27 1.537(3)
C14 C19 1.540(3)
C15 C16 1.509(3)
C15 H15A 0.9700
C15 H15B 0.9700
C16 C17 1.476(3)
C17 C18 1.483(3)
C17 H17 0.9800
C18 H18A 0.9600
C18 H18B 0.9600
C18 H18C 0.9600
C19 H19A 0.9700
C19 H19B 0.9700
C20 C21 1.508(11)
C20 H20A 0.9700
C20 H20B 0.9700
C21 C22 1.3900
C21 C26 1.3900
C22 C23 1.3900
C22 H22 0.9300
C23 C24 1.3900
C23 H23 0.9300
C24 C25 1.3900
C24 H24 0.9300
C25 C26 1.3900
C25 H25 0.9300
C26 H26 0.9300
C20' C21' 1.507(14)
C20' H20C 0.9700
C20' H20D 0.9700
C21' C22' 1.3900
C21' C26' 1.3900
C22' C23' 1.3900
C22' H22' 0.9300
C23' C24' 1.3900
C23' H23' 0.9300
C24' C25' 1.3900
C24' H24' 0.9300
C25' C26' 1.3900
C25' H25' 0.9300
C26' H26' 0.9300
C28 H28A 0.9600
C28 H28B 0.9600
C28 H28C 0.9600
C29 C34 1.379(3)
C29 C30 1.383(3)
C30 C31 1.382(4)
C30 H30 0.9300
C31 C32 1.379(4)
C31 H31 0.9300
C32 C33 1.371(4)
C32 C35 1.509(4)
C33 C34 1.374(4)
C33 H33 0.9300
C34 H34 0.9300
C35 H35A 0.9600
C35 H35B 0.9600
C35 H35C 0.9600

loop_
_geom_hbond_atom_site_label_D
_geom_hbond_atom_site_label_H
_geom_hbond_atom_site_label_A
_geom_hbond_distance_DH
_geom_hbond_distance_HA
_geom_hbond_distance_DA
_geom_hbond_angle_DHA
_geom_hbond_site_symmetry_A
C28 H28C O8 0.96 2.65 3.583(4) 164.7 2_676
C19 H19B N1 0.97 2.58 3.302(3) 130.9 .
C18 H18A O6 0.96 2.36 3.138(3) 137.5 .
C15 H15B O3 0.97 2.47 3.396(3) 160.2 2_676
C15 H15A O1 0.97 2.53 3.376(3) 145.4 1_455
C12 H12B O1 0.97 2.52 3.432(3) 157.0 1_455
C8 H8A O3 0.97 2.31 3.165(3) 146.7 .

loop_
_geom_torsion_atom_site_label_1
_geom_torsion_atom_site_label_2
_geom_torsion_atom_site_label_3
_geom_torsion_atom_site_label_4
_geom_torsion
O8 S1 N2 C15 59.94(16)
O7 S1 N2 C15 -169.92(14)
C29 S1 N2 C15 -55.26(16)
O8 S1 N2 C11 -154.74(15)
O7 S1 N2 C11 -24.61(18)
C29 S1 N2 C11 90.06(16)
C10 N1 C1 C6 21.0(3)
C10 N1 C1 C2 -161.2(2)
C6 C1 C2 C3 -1.1(4)
N1 C1 C2 C3 -178.7(3)
C1 C2 C3 C4 0.1(5)
C2 C3 C4 C5 0.7(5)
C3 C4 C5 C6 -0.4(4)
C4 C5 C6 C1 -0.7(4)
C4 C5 C6 C7 179.8(2)
C2 C1 C6 C5 1.5(4)
N1 C1 C6 C5 179.5(2)
C2 C1 C6 C7 -178.9(2)
N1 C1 C6 C7 -0.9(3)
C5 C6 C7 C8 56.0(3)
C1 C6 C7 C8 -123.5(2)
C5 C6 C7 C10 162.5(2)
C1 C6 C7 C10 -17.1(2)
C5 C6 C7 C14 -78.2(3)
C1 C6 C7 C14 102.3(2)
C6 C7 C8 C9 76.6(2)
C10 C7 C8 C9 -27.3(2)
C14 C7 C8 C9 -150.99(17)
C10 O2 C9 O1 -177.4(2)
C10 O2 C9 C8 3.4(2)
C7 C8 C9 O1 -162.9(2)
C7 C8 C9 O2 16.2(2)
C1 N1 C10 O2 78.5(2)
C1 N1 C10 C11 -161.40(17)
C1 N1 C10 C7 -31.7(2)
C9 O2 C10 N1 -132.73(18)
C9 O2 C10 C11 105.47(18)
C9 O2 C10 C7 -21.0(2)
C8 C7 C10 N1 143.32(18)
C6 C7 C10 N1 29.1(2)
C14 C7 C10 N1 -90.4(2)
C8 C7 C10 O2 29.23(19)
C6 C7 C10 O2 -85.00(17)
C14 C7 C10 O2 155.50(16)
C8 C7 C10 C11 -91.0(2)
C6 C7 C10 C11 154.76(18)
C14 C7 C10 C11 35.3(3)
C15 N2 C11 C12 8.3(2)
S1 N2 C11 C12 -135.48(15)
C15 N2 C11 C10 -113.04(18)
S1 N2 C11 C10 103.18(17)
N1 C10 C11 N2 -162.33(16)
O2 C10 C11 N2 -42.25(19)
C7 C10 C11 N2 75.0(2)
N1 C10 C11 C12 76.6(2)
O2 C10 C11 C12 -163.29(15)
C7 C10 C11 C12 -46.0(2)
N2 C11 C12 C13 -60.0(2)
C10 C11 C12 C13 60.7(2)
C11 C12 C13 C16 62.0(2)
C11 C12 C13 C14 -65.9(2)
C16 C13 C14 C27 55.8(2)
C12 C13 C14 C27 178.57(17)
C16 C13 C14 C19 168.89(16)
C12 C13 C14 C19 -68.3(2)
C16 C13 C14 C7 -68.6(2)
C12 C13 C14 C7 54.2(2)
C8 C7 C14 C27 -46.2(2)
C6 C7 C14 C27 85.5(2)
C10 C7 C14 C27 -164.06(17)
C8 C7 C14 C19 -161.30(18)
C6 C7 C14 C19 -29.6(2)
C10 C7 C14 C19 80.8(2)
C8 C7 C14 C13 79.4(2)
C6 C7 C14 C13 -148.93(18)
C10 C7 C14 C13 -38.4(2)
C11 N2 C15 C16 38.5(2)
S1 N2 C15 C16 -175.76(14)
C17 O3 C16 C15 102.3(2)
C17 O3 C16 C13 -115.0(2)
N2 C15 C16 O3 107.44(19)
N2 C15 C16 C17 173.47(16)
N2 C15 C16 C13 -34.9(3)
C12 C13 C16 O3 -156.00(16)
C14 C13 C16 O3 -32.4(2)
C12 C13 C16 C17 134.66(19)
C14 C13 C16 C17 -101.7(2)
C12 C13 C16 C15 -13.7(2)
C14 C13 C16 C15 110.0(2)
C16 O3 C17 C18 118.1(2)
C15 C16 C17 O3 -107.66(19)
C13 C16 C17 O3 102.8(2)
O3 C16 C17 C18 -105.3(3)
C15 C16 C17 C18 147.0(2)
C13 C16 C17 C18 -2.5(3)
C20 O4 C19 C14 -158.1(5)
C20' O4 C19 C14 178.2(7)
C27 C14 C19 O4 -35.8(2)
C13 C14 C19 O4 -154.21(17)
C7 C14 C19 O4 82.7(2)
C20' O4 C20 C21 -74(2)
C19 O4 C20 C21 -169.5(5)
O4 C20 C21 C22 -150.2(6)
O4 C20 C21 C26 19.5(11)
C26 C21 C22 C23 0.0
C20 C21 C22 C23 170.7(7)
C21 C22 C23 C24 0.0
C22 C23 C24 C25 0.0
C23 C24 C25 C26 0.0
C24 C25 C26 C21 0.0
C22 C21 C26 C25 0.0
C20 C21 C26 C25 -168.8(8)
C20 O4 C20' C21' 79(3)
C19 O4 C20' C21' 172.6(7)
O4 C20' C21' C22' -103.3(10)
O4 C20' C21' C26' 82.5(9)
C26' C21' C22' C23' 0.0
C20' C21' C22' C23' -173.6(10)
C21' C22' C23' C24' 0.0
C22' C23' C24' C25' 0.0
C23' C24' C25' C26' 0.0
C24' C25' C26' C21' 0.0
C22' C21' C26' C25' 0.0
C20' C21' C26' C25' 175.3(7)
C28 O6 C27 O5 0.8(3)
C28 O6 C27 C14 177.4(2)
C19 C14 C27 O5 114.8(2)
C13 C14 C27 O5 -130.9(2)
C7 C14 C27 O5 -4.9(3)
C19 C14 C27 O6 -61.8(2)
C13 C14 C27 O6 52.5(2)
C7 C14 C27 O6 178.51(17)
O8 S1 C29 C34 167.74(17)
O7 S1 C29 C34 37.7(2)
N2 S1 C29 C34 -77.23(19)
O8 S1 C29 C30 -10.2(2)
O7 S1 C29 C30 -140.29(19)
N2 S1 C29 C30 104.80(19)
C34 C29 C30 C31 -1.8(4)
S1 C29 C30 C31 176.12(19)
C29 C30 C31 C32 0.7(4)
C30 C31 C32 C33 1.1(4)
C30 C31 C32 C35 -176.2(3)
C31 C32 C33 C34 -1.7(4)
C35 C32 C33 C34 175.5(3)
C32 C33 C34 C29 0.6(4)
C30 C29 C34 C33 1.2(4)
S1 C29 C34 C33 -176.73(19)

loop_
_platon_squeeze_void_nr
_platon_squeeze_void_average_x
_platon_squeeze_void_average_y
_platon_squeeze_void_average_z
_platon_squeeze_void_volume
_platon_squeeze_void_count_electrons
_platon_squeeze_void_content
1 -0.028 0.500 0.000 227 72 ' '
